data_2206949
loop_
_publ_author_name
'Hartung, Jens'
'Daniel, Kristina'
'Svoboda, Ingrid'
'Fuess, Hartmut'

_publ_section_title
;
 <i>O</i>-Ethyl
 <i>S</i>-[1-(3,4-dimethoxyphenyl)-2-(hydroxyimino)propyl]
 dithiocarbonate
;
_journal_coeditor_code FL6186
_journal_issue 10
_journal_name_full 'Acta Crystallographica Section E'
_journal_page_first o3437
_journal_page_last o3439
_journal_paper_doi 10.1107/S1600536805029909
_journal_volume 61
_journal_year 2005
_chemical_formula_iupac 'C14 H19 N O4 S2'
_chemical_formula_moiety 'C14 H19 N O4 S2'
_chemical_formula_sum 'C14 H19 N O4 S2'
_chemical_formula_weight 329.42
_chemical_melting_point 375
_chemical_name_systematic
;
O-Ethyl-S-[1-(3,4-dimethoxyphenyl)-2-oximinopropyl]dithiocarbonate
;
_space_group_IT_number 14
_symmetry_cell_setting monoclinic
_symmetry_space_group_name_Hall '-P 2ybc'
_symmetry_space_group_name_H-M 'P 1 21/c 1'
_atom_sites_solution_hydrogens geom
_atom_sites_solution_primary direct
_atom_sites_solution_secondary difmap
_audit_creation_method SHELXL97
_cell_angle_alpha 90.00
_cell_angle_beta 98.66(2)
_cell_angle_gamma 90.00
_cell_formula_units_Z 4
_cell_length_a 9.114(2)
_cell_length_b 7.319(2)
_cell_length_c 25.575(6)
_cell_measurement_reflns_used 1190
_cell_measurement_temperature 299(2)
_cell_measurement_theta_max 22.009
_cell_measurement_theta_min 2.550
_cell_volume 1686.5(7)
_computing_cell_refinement 'CrysAlis RED (Oxford Diffraction, 2002)'
_computing_data_collection 'CrysAlis CCD (Oxford Diffraction, 2002)'
_computing_data_reduction 'CrysAlis RED'
_computing_molecular_graphics
;
PLATON-2002 (Spek, 1990, 2003) and ORTEP-3 (Farrugia, 1997,
2005)
;
_computing_publication_material SHELXL97
_computing_structure_refinement 'SHELXL97 (Sheldrick, 1997)'
_computing_structure_solution 'SHELXS97 (Sheldrick, 1997)'
_diffrn_ambient_temperature 299(2)
_diffrn_detector_area_resol_mean 'Sapphire CCD detector'
_diffrn_measured_fraction_theta_full 0.915
_diffrn_measured_fraction_theta_max 0.915
_diffrn_measurement_device_type 'Oxford Diffraction Xcalibur CCD'
_diffrn_measurement_method
;
Rotation method data acquisition using phi scans
;
_diffrn_radiation_monochromator graphite
_diffrn_radiation_source 'fine-focus sealed tube'
_diffrn_radiation_type MoK\a
_diffrn_radiation_wavelength 0.71073
_diffrn_reflns_av_R_equivalents 0.0468
_diffrn_reflns_av_sigmaI/netI 0.0555
_diffrn_reflns_limit_h_max 11
_diffrn_reflns_limit_h_min -11
_diffrn_reflns_limit_k_max 8
_diffrn_reflns_limit_k_min -9
_diffrn_reflns_limit_l_max 31
_diffrn_reflns_limit_l_min -31
_diffrn_reflns_number 4733
_diffrn_reflns_theta_full 26.37
_diffrn_reflns_theta_max 26.37
_diffrn_reflns_theta_min 4.13
_diffrn_standards_decay_% 0
_exptl_absorpt_coefficient_mu 0.329
_exptl_absorpt_correction_type none
_exptl_crystal_colour 'light brown'
_exptl_crystal_density_diffrn 1.297
_exptl_crystal_density_method 'not measured'
_exptl_crystal_description prism
_exptl_crystal_F_000 696
_exptl_crystal_size_max 0.66
_exptl_crystal_size_mid 0.60
_exptl_crystal_size_min 0.24
_refine_diff_density_max 0.403
_refine_diff_density_min -0.423
_refine_ls_extinction_method none
_refine_ls_goodness_of_fit_ref 0.927
_refine_ls_hydrogen_treatment mixed
_refine_ls_matrix_type full
_refine_ls_number_parameters 193
_refine_ls_number_reflns 3161
_refine_ls_number_restraints 0
_refine_ls_restrained_S_all 0.927
_refine_ls_R_factor_all 0.1005
_refine_ls_R_factor_gt 0.0709
_refine_ls_shift/su_max 0.002
_refine_ls_shift/su_mean 0.000
_refine_ls_structure_factor_coef Fsqd
_refine_ls_weighting_details 'calc w = 1/[\s^2^(Fo^2^)+(0.124P)^2^+1.166P] where P=(Fo^2^+2Fc^2^)/3'
_refine_ls_weighting_scheme calc
_refine_ls_wR_factor_gt 0.1919
_refine_ls_wR_factor_ref 0.2196
_reflns_number_gt 1809
_reflns_number_total 3161
_reflns_threshold_expression I>2\s(I)
_cod_data_source_file fl6186.cif
_cod_data_source_block I
_cod_depositor_comments
;
The following automatic conversions were performed:
'_symmetry_cell_setting' value 'Monoclinic' changed to 'monoclinic'
according to '/home/saulius/struct/CIF-dictionaries/cif_core.dic'
dictionary named 'cif_core.dic' version 2.4.1 from 2010-06-29.

Automatic conversion script
Id: cif_fix_enum 1527 2010-12-29 10:47:43Z saulius 

The following automatic conversions were performed:

'_symmetry_cell_setting' value 'Monoclinic' changed to 'monoclinic'
according to /home/saulius/struct/CIF-dictionaries/cif_core.dic
dictionary named 'cif_core.dic' version 2.4.1 from 2010-06-29.

Automatic conversion script
Id: cif_fix_values 1715 2011-07-08 13:25:40Z adriana 
;
_cod_original_sg_symbol_H-M P21/c
_cod_database_code 2206949
_cod_database_fobs_code 2206949

loop_
_symmetry_equiv_pos_as_xyz
'x, y, z'
'-x, y+1/2, -z+1/2'
'-x, -y, -z'
'x, -y-1/2, z-1/2'

loop_
_atom_site_label
_atom_site_fract_x
_atom_site_fract_y
_atom_site_fract_z
_atom_site_U_iso_or_equiv
_atom_site_adp_type
_atom_site_calc_flag
_atom_site_refinement_flags
_atom_site_occupancy
_atom_site_type_symbol
C1 -0.0010(4) 0.8794(6) 0.07504(14) 0.0523(9) Uani d . 1 C
C2 0.3430(5) 1.4444(5) 0.04715(18) 0.0647(11) Uani d . 1 C
H2A 0.4235 1.4745 0.0285 0.078 Uiso calc R 1 H
H2B 0.3648 1.4879 0.0829 0.078 Uiso calc R 1 H
H2C 0.2535 1.5009 0.0299 0.078 Uiso calc R 1 H
C3 0.3229(4) 1.2427(5) 0.04738(14) 0.0484(9) Uani d . 1 C
C4 0.2029(4) 1.1649(5) 0.07455(14) 0.0468(9) Uani d . 1 C
H4 0.1122 1.2357 0.0635 0.056 Uiso calc R 1 H
C5 0.2445(4) 1.1841(5) 0.13463(14) 0.0455(8) Uani d . 1 C
C6 0.1792(4) 1.3210(5) 0.16146(14) 0.0494(9) Uani d . 1 C
H6 0.1089 1.3986 0.1430 0.059 Uiso calc R 1 H
C7 0.2189(4) 1.3412(5) 0.21547(15) 0.0509(9) Uani d . 1 C
C8 0.3220(4) 1.2242(6) 0.24348(14) 0.0524(9) Uani d . 1 C
C9 0.3886(5) 1.0923(6) 0.21735(16) 0.0643(11) Uani d . 1 C
H9 0.4591 1.0148 0.2358 0.077 Uiso calc R 1 H
C10 0.3494(5) 1.0753(6) 0.16247(17) 0.0619(11) Uani d . 1 C
H10 0.3963 0.9873 0.1446 0.074 Uiso calc R 1 H
C11 0.0659(8) 1.6037(9) 0.2184(2) 0.113(2) Uani d . 1 C
H11A 0.0337 1.6854 0.2438 0.135 Uiso calc R 1 H
H11B -0.0188 1.5445 0.1986 0.135 Uiso calc R 1 H
H11C 0.1177 1.6715 0.1947 0.135 Uiso calc R 1 H
C12 0.4408(7) 1.1231(8) 0.32818(19) 0.0921(17) Uani d . 1 C
H12C 0.5407 1.1325 0.3207 0.110 Uiso calc R 1 H
H12B 0.4039 1.0021 0.3198 0.110 Uiso calc R 1 H
H12A 0.4397 1.1471 0.3650 0.110 Uiso calc R 1 H
C13 -0.2032(5) 0.9993(7) 0.1135(2) 0.0775(14) Uani d . 1 C
H13A -0.1927 0.9192 0.1441 0.093 Uiso calc R 1 H
H13B -0.2758 0.9466 0.0860 0.093 Uiso calc R 1 H
C14 -0.2513(6) 1.1834(9) 0.1279(3) 0.107(2) Uani d . 1 C
H14A -0.2610 1.2613 0.0974 0.128 Uiso calc R 1 H
H14B -0.1789 1.2337 0.1552 0.128 Uiso calc R 1 H
H14C -0.3452 1.1745 0.1404 0.128 Uiso calc R 1 H
N1 0.4023(4) 1.1293(5) 0.02587(13) 0.0568(9) Uani d . 1 N
O1 0.5120(4) 1.2189(4) 0.00144(14) 0.0753(10) Uani d . 1 O
H1 0.558(6) 1.113(8) -0.0050(19) 0.090 Uiso d . 1 H
O2 -0.0617(3) 1.0207(4) 0.09477(11) 0.0606(8) Uani d . 1 O
O3 0.1610(4) 1.4719(5) 0.24482(11) 0.0753(9) Uani d . 1 O
O4 0.3500(3) 1.2518(4) 0.29732(11) 0.0696(8) Uani d . 1 O
S1 -0.06609(14) 0.67062(17) 0.06848(5) 0.0759(4) Uani d . 1 S
S2 0.16706(11) 0.92796(14) 0.05342(4) 0.0576(4) Uani d . 1 S

loop_
_atom_site_aniso_label
_atom_site_aniso_U_11
_atom_site_aniso_U_22
_atom_site_aniso_U_33
_atom_site_aniso_U_12
_atom_site_aniso_U_13
_atom_site_aniso_U_23
C1 0.057(2) 0.055(2) 0.045(2) -0.0034(19) 0.0096(16) 0.0060(18)
C2 0.082(3) 0.049(2) 0.069(3) -0.001(2) 0.032(2) -0.006(2)
C3 0.055(2) 0.046(2) 0.0460(19) -0.0016(18) 0.0154(16) -0.0014(16)
C4 0.056(2) 0.042(2) 0.0464(19) -0.0010(17) 0.0197(16) -0.0024(16)
C5 0.0499(18) 0.040(2) 0.051(2) 0.0018(17) 0.0212(15) -0.0030(16)
C6 0.0524(19) 0.047(2) 0.052(2) 0.0091(17) 0.0173(16) 0.0034(17)
C7 0.057(2) 0.047(2) 0.053(2) 0.0045(18) 0.0215(17) -0.0044(17)
C8 0.060(2) 0.053(2) 0.046(2) 0.0010(19) 0.0160(17) 0.0059(17)
C9 0.068(2) 0.067(3) 0.060(3) 0.017(2) 0.013(2) 0.011(2)
C10 0.070(2) 0.054(3) 0.065(3) 0.020(2) 0.023(2) 0.001(2)
C11 0.141(5) 0.115(5) 0.079(4) 0.078(4) 0.009(3) -0.026(3)
C12 0.128(5) 0.079(4) 0.064(3) 0.020(4) -0.002(3) 0.013(3)
C13 0.064(3) 0.097(4) 0.079(3) -0.013(3) 0.035(2) -0.008(3)
C14 0.077(3) 0.121(5) 0.130(5) 0.005(4) 0.042(3) -0.023(4)
N1 0.0624(19) 0.050(2) 0.066(2) 0.0010(16) 0.0365(16) 0.0082(16)
O1 0.085(2) 0.0531(18) 0.102(2) -0.0042(16) 0.0606(18) 0.0027(17)
O2 0.0580(15) 0.0671(19) 0.0624(17) -0.0074(14) 0.0272(13) -0.0030(14)
O3 0.097(2) 0.079(2) 0.0514(16) 0.0354(18) 0.0134(15) -0.0110(15)
O4 0.086(2) 0.073(2) 0.0508(16) 0.0123(17) 0.0118(14) 0.0061(14)
S1 0.0790(8) 0.0609(8) 0.0857(9) -0.0157(6) 0.0057(6) 0.0069(6)
S2 0.0633(6) 0.0487(6) 0.0655(7) -0.0025(5) 0.0253(5) -0.0077(5)

loop_
_atom_type_symbol
_atom_type_description
_atom_type_scat_dispersion_real
_atom_type_scat_dispersion_imag
_atom_type_scat_source
C C 0.0033 0.0016 'International Tables Vol C Tables 4.2.6.8 and 6.1.1.4'
H H 0.0000 0.0000 'International Tables Vol C Tables 4.2.6.8 and 6.1.1.4'
N N 0.0061 0.0033 'International Tables Vol C Tables 4.2.6.8 and 6.1.1.4'
O O 0.0106 0.0060 'International Tables Vol C Tables 4.2.6.8 and 6.1.1.4'
S S 0.1246 0.1234 'International Tables Vol C Tables 4.2.6.8 and 6.1.1.4'

loop_
_geom_angle_atom_site_label_1
_geom_angle_atom_site_label_2
_geom_angle_atom_site_label_3
_geom_angle
_geom_angle_publ_flag
O2 C1 S1 127.5(3) yes
O2 C1 S2 113.9(3) yes
S1 C1 S2 118.7(2) yes
C3 C2 H2A 109.5 ?
C3 C2 H2B 109.5 ?
H2A C2 H2B 109.5 ?
C3 C2 H2C 109.5 ?
H2A C2 H2C 109.5 ?
H2B C2 H2C 109.5 ?
N1 C3 C2 124.4(3) yes
N1 C3 C4 117.0(3) yes
C2 C3 C4 118.6(3) yes
C3 C4 C5 110.1(3) yes
C3 C4 S2 109.5(2) yes
C5 C4 S2 112.9(3) yes
C3 C4 H4 108.1 ?
C5 C4 H4 108.1 ?
S2 C4 H4 108.1 ?
C10 C5 C6 118.7(3) ?
C10 C5 C4 121.3(3) ?
C6 C5 C4 119.9(3) ?
C5 C6 C7 120.0(3) ?
C5 C6 H6 120.0 ?
C7 C6 H6 120.0 ?
C8 C7 O3 115.8(3) ?
C8 C7 C6 120.3(3) ?
O3 C7 C6 123.9(3) ?
C9 C8 C7 120.0(4) ?
C9 C8 O4 124.3(4) ?
C7 C8 O4 115.8(3) ?
C8 C9 C10 119.1(4) ?
C8 C9 H9 120.4 ?
C10 C9 H9 120.4 ?
C5 C10 C9 121.7(4) ?
C5 C10 H10 119.1 ?
C9 C10 H10 119.1 ?
O3 C11 H11A 109.5 ?
O3 C11 H11B 109.5 ?
H11A C11 H11B 109.5 ?
O3 C11 H11C 109.5 ?
H11A C11 H11C 109.5 ?
H11B C11 H11C 109.5 ?
O4 C12 H12C 109.5 ?
O4 C12 H12B 109.5 ?
H12C C12 H12B 109.5 ?
O4 C12 H12A 109.5 ?
H12C C12 H12A 109.5 ?
H12B C12 H12A 109.5 ?
O2 C13 C14 107.2(4) ?
O2 C13 H13A 110.3 ?
C14 C13 H13A 110.3 ?
O2 C13 H13B 110.3 ?
C14 C13 H13B 110.3 ?
H13A C13 H13B 108.5 ?
C13 C14 H14A 109.5 ?
C13 C14 H14B 109.5 ?
H14A C14 H14B 109.5 ?
C13 C14 H14C 109.5 ?
H14A C14 H14C 109.5 ?
H14B C14 H14C 109.5 ?
C3 N1 O1 111.8(3) yes
N1 O1 H1 93(3) yes
C1 O2 C13 119.4(3) ?
C7 O3 C11 118.6(3) ?
C8 O4 C12 117.7(3) ?
C1 S2 C4 103.05(18) ?

loop_
_geom_bond_atom_site_label_1
_geom_bond_atom_site_label_2
_geom_bond_distance
_geom_bond_publ_flag
C1 O2 1.309(5) yes
C1 S1 1.639(4) yes
C1 S2 1.741(4) yes
C2 C3 1.488(5) ?
C2 H2A 0.9600 ?
C2 H2B 0.9600 ?
C2 H2C 0.9600 ?
C3 N1 1.278(5) yes
C3 C4 1.494(5) ?
C4 C5 1.533(5) ?
C4 S2 1.831(4) yes
C4 H4 0.9800 ?
C5 C10 1.360(5) ?
C5 C6 1.397(5) ?
C6 C7 1.382(5) ?
C6 H6 0.9300 ?
C7 C8 1.388(5) ?
C7 O3 1.370(4) yes
C8 C9 1.368(6) ?
C8 O4 1.377(5) yes
C9 C10 1.401(6) ?
C9 H9 0.9300 ?
C10 H10 0.9300 ?
C11 O3 1.400(6) ?
C11 H11A 0.9600 ?
C11 H11B 0.9600 ?
C11 H11C 0.9600 ?
C12 O4 1.414(6) ?
C12 H12C 0.9600 ?
C12 H12B 0.9600 ?
C12 H12A 0.9600 ?
C13 O2 1.451(5) ?
C13 C14 1.480(7) ?
C13 H13A 0.9700 ?
C13 H13B 0.9700 ?
C14 H14A 0.9600 ?
C14 H14B 0.9600 ?
C14 H14C 0.9600 ?
N1 O1 1.417(4) yes
O1 H1 0.91(6) ?

loop_
_geom_hbond_atom_site_label_D
_geom_hbond_atom_site_label_H
_geom_hbond_atom_site_label_A
_geom_hbond_site_symmetry_A
_geom_hbond_distance_DH
_geom_hbond_distance_HA
_geom_hbond_distance_DA
_geom_hbond_angle_DHA
O1 H1 N1 3_675 0.91(6) 1.90(6) 2.786(5) 164(5)

loop_
_geom_torsion_atom_site_label_1
_geom_torsion_atom_site_label_2
_geom_torsion_atom_site_label_3
_geom_torsion_atom_site_label_4
_geom_torsion
_geom_torsion_publ_flag
N1 C3 C4 C5 108.4(4) ?
C2 C3 C4 C5 -71.4(5) ?
N1 C3 C4 S2 -16.3(4) ?
C2 C3 C4 S2 164.0(3) ?
C3 C4 C5 C10 -74.3(4) ?
S2 C4 C5 C10 48.4(4) ?
C3 C4 C5 C6 102.8(4) ?
S2 C4 C5 C6 -134.5(3) ?
C10 C5 C6 C7 -1.5(6) ?
C4 C5 C6 C7 -178.6(3) ?
C5 C6 C7 C8 -1.0(6) ?
C5 C6 C7 O3 179.7(4) ?
O3 C7 C8 C9 -178.3(4) ?
C6 C7 C8 C9 2.3(6) ?
O3 C7 C8 O4 1.5(5) ?
C6 C7 C8 O4 -177.8(3) ?
C7 C8 C9 C10 -1.1(6) ?
O4 C8 C9 C10 179.0(4) ?
C6 C5 C10 C9 2.6(6) ?
C4 C5 C10 C9 179.7(4) ?
C8 C9 C10 C5 -1.4(7) ?
C2 C3 N1 O1 -0.2(6) yes
C4 C3 N1 O1 -180.0(3) yes
S1 C1 O2 C13 -0.3(5) ?
S2 C1 O2 C13 179.1(3) ?
C14 C13 O2 C1 -174.0(4) ?
C8 C7 O3 C11 174.7(5) yes
C6 C7 O3 C11 -6.0(7) ?
C9 C8 O4 C12 -7.4(6) ?
C7 C8 O4 C12 172.8(4) yes
O2 C1 S2 C4 6.1(3) ?
S1 C1 S2 C4 -174.5(2) ?
C3 C4 S2 C1 -165.9(3) ?
C5 C4 S2 C1 71.1(3) ?
